data_7703094
loop_
_publ_author_name
'Krittametaporn, Nuttaporn'
'Chantarojsiri, Teera'
'Virachotikul, Arnut'
'Phomphrai, Khamphee'
'Kuwamura, Naoto'
'Kojima, Tatsuhiro'
'Konno, Takumi'
'Sangtrirutnugul, Preeyanuch'

_publ_section_title
;
 Influence of catalyst nuclearity on copper-catalyzed aerobic alcohol
 oxidation.
;
_journal_issue 3
_journal_name_full 'Dalton transactions (Cambridge, England : 2003)'
_journal_page_first 682
_journal_page_last 689
_journal_paper_doi 10.1039/c9dt03484f
_journal_volume 49
_journal_year 2020
_chemical_formula_sum 'C66 H56 Cu F6 N9 O3 P'
_chemical_formula_weight 1231.70
_space_group_crystal_system monoclinic
_space_group_IT_number 14
_space_group_name_Hall '-P 2ybc'
_space_group_name_H-M_alt 'P 1 21/c 1'
_atom_sites_solution_hydrogens mixed
_audit_creation_method SHELXL-2014/7
_audit_update_record
;
2019-08-14 deposited with the CCDC.	2019-12-05 downloaded from the CCDC.
;
_cell_angle_alpha 90
_cell_angle_beta 103.010(2)
_cell_angle_gamma 90
_cell_formula_units_Z 4
_cell_length_a 10.2363(3)
_cell_length_b 28.3921(10)
_cell_length_c 20.3755(8)
_cell_measurement_reflns_used 9174
_cell_measurement_temperature 100(2)
_cell_measurement_theta_max 25.0023
_cell_measurement_theta_min 2.5037
_cell_volume 5769.7(4)
_computing_cell_refinement 'SAINT V8.37A (Bruker AXS Inc., 2015)'
_computing_data_reduction 'SAINT V8.37A (Bruker AXS Inc., 2015)'
_computing_molecular_graphics 'shelXle (C.B. Huebschle, rev 807)'
_computing_structure_refinement 'SHELXL-2014/7 (Sheldrick, 2014)'
_computing_structure_solution 'XT, VERSION 2014/5'
_diffrn_ambient_temperature 100(2)
_diffrn_detector_area_resol_mean 10.4167
_diffrn_measured_fraction_theta_full 0.999
_diffrn_measured_fraction_theta_max 0.999
_diffrn_measurement_device_type 'Bruker D8 Venture'
_diffrn_radiation_type MoK\a
_diffrn_radiation_wavelength 0.71073
_diffrn_reflns_av_R_equivalents 0.0708
_diffrn_reflns_av_unetI/netI 0.0299
_diffrn_reflns_Laue_measured_fraction_full 0.999
_diffrn_reflns_Laue_measured_fraction_max 0.999
_diffrn_reflns_limit_h_max 12
_diffrn_reflns_limit_h_min -12
_diffrn_reflns_limit_k_max 33
_diffrn_reflns_limit_k_min -33
_diffrn_reflns_limit_l_max 24
_diffrn_reflns_limit_l_min -24
_diffrn_reflns_number 109013
_diffrn_reflns_point_group_measured_fraction_full 0.999
_diffrn_reflns_point_group_measured_fraction_max 0.999
_diffrn_reflns_theta_full 25.101
_diffrn_reflns_theta_max 25.101
_diffrn_reflns_theta_min 2.164
_exptl_absorpt_coefficient_mu 0.483
_exptl_absorpt_correction_T_max 0.98
_exptl_absorpt_correction_T_min 0.91
_exptl_absorpt_correction_type multi-scan
_exptl_absorpt_process_details
;
SADABS-2016/2 - Bruker AXS area detector scaling and absorption correction
;
_exptl_crystal_colour 'dark blue'
_exptl_crystal_density_diffrn 1.418
_exptl_crystal_density_method 'not measured'
_exptl_crystal_description plate
_exptl_crystal_F_000 2548
_exptl_crystal_size_max 0.181
_exptl_crystal_size_mid 0.062
_exptl_crystal_size_min 0.036
_refine_diff_density_max 2.134
_refine_diff_density_min -1.208
_refine_diff_density_rms 0.090
_refine_ls_extinction_method none
_refine_ls_goodness_of_fit_ref 0.886
_refine_ls_hydrogen_treatment mixed
_refine_ls_matrix_type full
_refine_ls_number_parameters 763
_refine_ls_number_reflns 10267
_refine_ls_number_restraints 63
_refine_ls_restrained_S_all 0.928
_refine_ls_R_factor_all 0.0734
_refine_ls_R_factor_gt 0.0594
_refine_ls_shift/su_max 0.001
_refine_ls_shift/su_mean 0.000
_refine_ls_structure_factor_coef Fsqd
_refine_ls_weighting_details 'w=1/[\s^2^(Fo^2^)+(0.0845P)^2^+29.9918P] where P=(Fo^2^+2Fc^2^)/3'
_refine_ls_weighting_scheme calc
_refine_ls_wR_factor_gt 0.1494
_refine_ls_wR_factor_ref 0.1612
_reflns_Friedel_coverage 0.000
_reflns_number_gt 8501
_reflns_number_total 10267
_reflns_threshold_expression 'I > 2\s(I)'
_cod_data_source_file c9dt03484f2.cif
_cod_data_source_block P2(1)_c
_cod_depositor_comments
;
The following automatic conversions were performed:

data item '_exptl_absorpt_correction_type' value 'Multi-Scan' was
changed to 'multi-scan' in accordance with the
/home/data/users/saulius/crontab/automatic-downloads/rss-feeds/RSC/lib/dictionaries/cif_core.dic
dictionary named 'cif_core.dic' version 2.4.2 last updated on
2011-04-26.

Automatic conversion script
Id: cif_fix_values 7556 2019-12-06 15:28:31Z antanas 

 Adding full bibliography for 7703093--7703095.cif.
;
_cod_original_sg_symbol_H-M 'P 21/c'
_cod_database_code 7703094
_shelx_shelxl_version_number 2014/7
_shelx_space_group_comment
;
The symmetry employed for this shelxl refinement is uniquely defined
by the following loop, which should always be used as a source of
symmetry information in preference to the above space-group names.
They are only intended as comments.
;
_shelx_estimated_absorpt_t_min 0.918
_shelx_estimated_absorpt_t_max 0.983

loop_
_space_group_symop_operation_xyz
'x, y, z'
'-x, y+1/2, -z+1/2'
'-x, -y, -z'
'x, -y-1/2, z-1/2'

loop_
_atom_site_label
_atom_site_type_symbol
_atom_site_fract_x
_atom_site_fract_y
_atom_site_fract_z
_atom_site_U_iso_or_equiv
_atom_site_adp_type
_atom_site_occupancy
_atom_site_site_symmetry_order
_atom_site_calc_flag
_atom_site_refinement_flags_posn
_atom_site_refinement_flags_adp
P1 P 0.11522(11) 0.33221(4) 0.93309(5) 0.0268(2) Uani 1 1 d D .
F1 F 0.1390(5) 0.38162(13) 0.9644(2) 0.1005(11) Uani 1 1 d D .
O1 O 0.1327(2) 0.37116(8) 0.67417(11) 0.0125(5) Uani 1 1 d . .
Cu1 Cu 0.32367(4) 0.37657(2) 0.69757(2) 0.01005(12) Uani 1 1 d . .
C1 C 0.0771(3) 0.33898(11) 0.62224(16) 0.0109(7) Uani 1 1 d . .
N1 N 0.3102(3) 0.34353(10) 0.61187(13) 0.0111(6) Uani 1 1 d . .
O3 O 0.3824(2) 0.31320(9) 0.78614(13) 0.0141(5) Uani 1 1 d . .
H3 H 0.387(5) 0.3241(19) 0.820(3) 0.044(17) Uiso 1 1 d . .
F3 F 0.0766(6) 0.35539(17) 0.86232(19) 0.1302(16) Uani 1 1 d D .
C3 C -0.1655(3) 0.36286(12) 0.60410(18) 0.0157(7) Uani 1 1 d . .
H3A H -0.1681 0.3464 0.6444 0.019 Uiso 1 1 calc R U
N3 N 0.3217(3) 0.30827(10) 0.52263(14) 0.0137(6) Uani 1 1 d . .
C5 C -0.2744(4) 0.41198(12) 0.51214(19) 0.0189(8) Uani 1 1 d . .
H5 H -0.3497 0.4301 0.4904 0.023 Uiso 1 1 calc R U
F5 F 0.1522(7) 0.30625(16) 1.00013(19) 0.1302(16) Uani 1 1 d D .
N5 N 0.3573(3) 0.41633(10) 0.83183(14) 0.0138(6) Uani 1 1 d . .
C4 C -0.2771(4) 0.38784(13) 0.57078(19) 0.0197(8) Uani 1 1 d . .
H4 H -0.3557 0.3884 0.5882 0.024 Uiso 1 1 calc R U
F4 F -0.0307(5) 0.3364(2) 0.9385(4) 0.175(2) Uani 1 1 d D .
N4 N 0.3082(3) 0.42467(10) 0.76737(13) 0.0112(6) Uani 1 1 d . .
O2 O 0.0476(2) 0.45968(9) 0.67713(12) 0.0160(5) Uani 1 1 d . .
H2 H 0.0616(9) 0.4309(17) 0.674(2) 0.024 Uiso 1 1 calc R U
F2 F 0.2577(5) 0.3272(2) 0.9222(4) 0.175(2) Uani 1 1 d D .
C2 C -0.0493(3) 0.36160(11) 0.57907(16) 0.0118(7) Uani 1 1 d . .
N2 N 0.3958(3) 0.33070(10) 0.57552(14) 0.0132(6) Uani 1 1 d . .
C6 C -0.1619(4) 0.40968(12) 0.48516(18) 0.0175(7) Uani 1 1 d . .
H6 H -0.1609 0.4253 0.4441 0.021 Uiso 1 1 calc R U
F6 F 0.0926(5) 0.28033(13) 0.9027(2) 0.1005(11) Uani 1 1 d D .
N6 N 0.3322(3) 0.45499(10) 0.86394(14) 0.0153(6) Uani 1 1 d . .
N7 N 0.5248(3) 0.37648(10) 0.72918(14) 0.0122(6) Uani 1 1 d . .
C7 C -0.0502(3) 0.38426(12) 0.51860(17) 0.0142(7) Uani 1 1 d . .
H7 H 0.0265 0.3824 0.4997 0.017 Uiso 1 1 calc R U
N8 N 0.6083(3) 0.41010(10) 0.72072(14) 0.0136(6) Uani 1 1 d . .
C8 C 0.0418(3) 0.29197(12) 0.65094(17) 0.0136(7) Uani 1 1 d . .
N9 N 0.7281(3) 0.39741(10) 0.75725(14) 0.0149(6) Uani 1 1 d . .
C9 C 0.0368(3) 0.28816(13) 0.71837(18) 0.0187(8) Uani 1 1 d . .
H9 H 0.0584 0.3146 0.7474 0.022 Uiso 1 1 calc R U
C29 C 0.0113(4) 0.55354(14) 0.66509(19) 0.0245(8) Uani 1 1 d . .
H29 H -0.0611 0.5318 0.6547 0.029 Uiso 1 1 calc R U
C28 C -0.0132(5) 0.60156(16) 0.6557(2) 0.0345(11) Uani 1 1 d . .
H28 H -0.1018 0.6126 0.6380 0.041 Uiso 1 1 calc R U
C30 C 0.2453(3) 0.47568(11) 0.63362(16) 0.0123(7) Uani 1 1 d . .
C31 C 0.1700(4) 0.46955(12) 0.56826(17) 0.0157(7) Uani 1 1 d . .
H31 H 0.0749 0.4694 0.5599 0.019 Uiso 1 1 calc R U
C32 C 0.2330(4) 0.46368(13) 0.51525(18) 0.0206(8) Uani 1 1 d . .
H32 H 0.1808 0.4591 0.4709 0.025 Uiso 1 1 calc R U
C33 C 0.3719(4) 0.46443(13) 0.52676(18) 0.0206(8) Uani 1 1 d . .
H33 H 0.4149 0.4604 0.4904 0.025 Uiso 1 1 calc R U
C34 C 0.4471(4) 0.47104(12) 0.59142(18) 0.0178(7) Uani 1 1 d . .
H34 H 0.5421 0.4717 0.5995 0.021 Uiso 1 1 calc R U
C35 C 0.3845(3) 0.47670(12) 0.64488(17) 0.0148(7) Uani 1 1 d . .
H35 H 0.4369 0.4813 0.6892 0.018 Uiso 1 1 calc R U
C36 C 0.2511(3) 0.46838(12) 0.75836(17) 0.0129(7) Uani 1 1 d . .
C37 C 0.2675(3) 0.48793(12) 0.82110(17) 0.0158(7) Uani 1 1 d . .
H37 H 0.2393 0.5182 0.8321 0.019 Uiso 1 1 calc R U
C38 C 0.3618(4) 0.45647(14) 0.93804(17) 0.0205(8) Uani 1 1 d . .
H38A H 0.2940 0.4374 0.9539 0.025 Uiso 1 1 calc R U
H38B H 0.3536 0.4894 0.9526 0.025 Uiso 1 1 calc R U
C39 C 0.4995(4) 0.43841(12) 0.97104(17) 0.0184(8) Uani 1 1 d . .
C40 C 0.6097(4) 0.44394(14) 0.94308(19) 0.0239(8) Uani 1 1 d . .
H40 H 0.5991 0.4586 0.9003 0.029 Uiso 1 1 calc R U
C41 C 0.7352(4) 0.42844(15) 0.9767(2) 0.0307(10) Uani 1 1 d . .
H41 H 0.8100 0.4320 0.9567 0.037 Uiso 1 1 calc R U
C42 C 0.7515(4) 0.40784(14) 1.0395(2) 0.0336(10) Uani 1 1 d . .
H42 H 0.8377 0.3975 1.0628 0.040 Uiso 1 1 calc R U
C43 C 0.6433(5) 0.40236(15) 1.0682(2) 0.0340(10) Uani 1 1 d . .
H43 H 0.6550 0.3886 1.1116 0.041 Uiso 1 1 calc R U
C44 C 0.5160(4) 0.41699(14) 1.03379(19) 0.0256(9) Uani 1 1 d . .
H44 H 0.4409 0.4123 1.0532 0.031 Uiso 1 1 calc R U
C45 C 0.5172(3) 0.29904(12) 0.78487(17) 0.0128(7) Uani 1 1 d . .
C46 C 0.5891(3) 0.27709(12) 0.85163(17) 0.0141(7) Uani 1 1 d . .
C47 C 0.6158(4) 0.30490(13) 0.90955(18) 0.0201(8) Uani 1 1 d . .
H47 H 0.5877 0.3369 0.9070 0.024 Uiso 1 1 calc R U
C48 C 0.6827(4) 0.28637(14) 0.97082(19) 0.0238(8) Uani 1 1 d . .
H48 H 0.7010 0.3057 1.0099 0.029 Uiso 1 1 calc R U
C49 C 0.7229(4) 0.23985(14) 0.97524(19) 0.0238(8) Uani 1 1 d . .
H49 H 0.7688 0.2272 1.0173 0.029 Uiso 1 1 calc R U
C50 C 0.6962(4) 0.21179(14) 0.9185(2) 0.0220(8) Uani 1 1 d . .
H50 H 0.7237 0.1798 0.9215 0.026 Uiso 1 1 calc R U
C51 C 0.6292(4) 0.23025(13) 0.85688(19) 0.0184(8) Uani 1 1 d . .
H51 H 0.6107 0.2107 0.8181 0.022 Uiso 1 1 calc R U
C52 C 0.5046(3) 0.26574(12) 0.72444(17) 0.0143(7) Uani 1 1 d . .
C53 C 0.6162(4) 0.25560(13) 0.69869(18) 0.0201(8) Uani 1 1 d . .
H53 H 0.7009 0.2687 0.7194 0.024 Uiso 1 1 calc R U
C54 C 0.6046(4) 0.22650(14) 0.6430(2) 0.0243(8) Uani 1 1 d . .
H54 H 0.6815 0.2195 0.6260 0.029 Uiso 1 1 calc R U
C55 C 0.4817(4) 0.20765(13) 0.61200(19) 0.0237(8) Uani 1 1 d . .
H55 H 0.4735 0.1883 0.5733 0.028 Uiso 1 1 calc R U
C56 C 0.3708(4) 0.21721(13) 0.63783(18) 0.0202(8) Uani 1 1 d . .
H56 H 0.2863 0.2040 0.6170 0.024 Uiso 1 1 calc R U
C57 C 0.3818(4) 0.24596(12) 0.69394(18) 0.0162(7) Uani 1 1 d . .
H57 H 0.3051 0.2521 0.7115 0.019 Uiso 1 1 calc R U
C58 C 0.5910(3) 0.34280(12) 0.77097(16) 0.0120(7) Uani 1 1 d . .
C59 C 0.7226(3) 0.35630(12) 0.78958(17) 0.0157(7) Uani 1 1 d . .
H59 H 0.7942 0.3402 0.8188 0.019 Uiso 1 1 calc R U
C60 C 0.8442(3) 0.42816(13) 0.75815(19) 0.0200(8) Uani 1 1 d . .
H60A H 0.8357 0.4423 0.7130 0.024 Uiso 1 1 calc R U
H60B H 0.9270 0.4089 0.7681 0.024 Uiso 1 1 calc R U
C61 C 0.8564(4) 0.46688(14) 0.80960(19) 0.0229(8) Uani 1 1 d . .
C62 C 0.7607(5) 0.50182(15) 0.8042(2) 0.0327(10) Uani 1 1 d . .
H62 H 0.6840 0.5014 0.7679 0.039 Uiso 1 1 calc R U
C63 C 0.7765(6) 0.53772(17) 0.8519(2) 0.0463(13) Uani 1 1 d . .
H63 H 0.7106 0.5617 0.8487 0.056 Uiso 1 1 calc R U
C64 C 0.8909(6) 0.53800(19) 0.9048(2) 0.0484(14) Uani 1 1 d . .
H64 H 0.9034 0.5626 0.9373 0.058 Uiso 1 1 calc R U
C65 C 0.9845(5) 0.50302(19) 0.9099(2) 0.0432(12) Uani 1 1 d . .
H65 H 1.0615 0.5034 0.9461 0.052 Uiso 1 1 calc R U
C66 C 0.9682(4) 0.46777(17) 0.8636(2) 0.0328(10) Uani 1 1 d . .
H66 H 1.0335 0.4435 0.8680 0.039 Uiso 1 1 calc R U
C10 C 0.0001(4) 0.24547(14) 0.7434(2) 0.0257(9) Uani 1 1 d . .
H10 H -0.0041 0.2431 0.7894 0.031 Uiso 1 1 calc R U
C11 C -0.0302(4) 0.20665(14) 0.7014(2) 0.0278(9) Uani 1 1 d . .
H11 H -0.0552 0.1777 0.7185 0.033 Uiso 1 1 calc R U
C12 C -0.0237(4) 0.21024(13) 0.6344(2) 0.0244(8) Uani 1 1 d . .
H12 H -0.0426 0.1835 0.6057 0.029 Uiso 1 1 calc R U
C15 C 0.1910(3) 0.30694(12) 0.52441(17) 0.0141(7) Uani 1 1 d . .
H15 H 0.1194 0.2932 0.4922 0.017 Uiso 1 1 calc R U
C14 C 0.1839(3) 0.32951(11) 0.58240(16) 0.0107(7) Uani 1 1 d . .
C13 C 0.0102(3) 0.25261(12) 0.60915(18) 0.0171(7) Uani 1 1 d . .
H13 H 0.0120 0.2550 0.5629 0.021 Uiso 1 1 calc R U
C16 C 0.3835(4) 0.28953(13) 0.46940(17) 0.0167(7) Uani 1 1 d . .
H16A H 0.3419 0.2589 0.4537 0.020 Uiso 1 1 calc R U
H16B H 0.4803 0.2841 0.4881 0.020 Uiso 1 1 calc R U
C18 C 0.4232(5) 0.36702(15) 0.4204(2) 0.0321(10) Uani 1 1 d . .
H18 H 0.4683 0.3766 0.4643 0.038 Uiso 1 1 calc R U
C17 C 0.3661(3) 0.32298(13) 0.41065(17) 0.0165(7) Uani 1 1 d . .
C19 C 0.4153(6) 0.39739(17) 0.3666(2) 0.0448(13) Uani 1 1 d . .
H19 H 0.4557 0.4276 0.3737 0.054 Uiso 1 1 calc R U
C21 C 0.2910(4) 0.34010(15) 0.2925(2) 0.0280(9) Uani 1 1 d . .
H21 H 0.2447 0.3307 0.2487 0.034 Uiso 1 1 calc R U
C20 C 0.3489(5) 0.38391(17) 0.3025(2) 0.0392(11) Uani 1 1 d . .
H20 H 0.3433 0.4049 0.2656 0.047 Uiso 1 1 calc R U
C22 C 0.3002(4) 0.30937(14) 0.34663(19) 0.0219(8) Uani 1 1 d . .
H22 H 0.2609 0.2789 0.3395 0.026 Uiso 1 1 calc R U
C23 C 0.1714(3) 0.48423(12) 0.69008(17) 0.0133(7) Uani 1 1 d . .
C24 C 0.1411(4) 0.53719(12) 0.68960(17) 0.0176(7) Uani 1 1 d . .
C27 C 0.0912(6) 0.63310(15) 0.6720(2) 0.0398(12) Uani 1 1 d . .
H27 H 0.0746 0.6658 0.6649 0.048 Uiso 1 1 calc R U
C26 C 0.2202(5) 0.61737(14) 0.6988(2) 0.0339(11) Uani 1 1 d . .
H26 H 0.2914 0.6393 0.7113 0.041 Uiso 1 1 calc R U
C25 C 0.2451(4) 0.56954(14) 0.70726(19) 0.0253(9) Uani 1 1 d . .
H25 H 0.3338 0.5588 0.7252 0.030 Uiso 1 1 calc R U

loop_
_atom_site_aniso_label
_atom_site_aniso_U_11
_atom_site_aniso_U_22
_atom_site_aniso_U_33
_atom_site_aniso_U_23
_atom_site_aniso_U_13
_atom_site_aniso_U_12
P1 0.0254(5) 0.0284(6) 0.0237(5) 0.0050(4) -0.0005(4) 0.0016(4)
F1 0.152(3) 0.0496(16) 0.082(2) -0.0124(14) -0.012(2) -0.0086(17)
O1 0.0102(11) 0.0151(12) 0.0113(11) -0.0034(9) 0.0007(9) -0.0014(9)
Cu1 0.0090(2) 0.0110(2) 0.0096(2) -0.00109(15) 0.00090(15) -0.00061(15)
C1 0.0119(16) 0.0101(16) 0.0105(16) -0.0012(13) 0.0021(13) -0.0002(13)
N1 0.0103(13) 0.0110(14) 0.0121(14) 0.0001(11) 0.0025(11) -0.0006(11)
O3 0.0105(12) 0.0143(13) 0.0179(13) -0.0018(10) 0.0040(10) -0.0001(9)
F3 0.241(5) 0.097(2) 0.0478(17) 0.0374(17) 0.023(2) 0.068(3)
C3 0.0149(17) 0.0169(17) 0.0159(17) 0.0009(14) 0.0050(14) 0.0009(14)
N3 0.0158(14) 0.0136(14) 0.0127(14) 0.0001(11) 0.0056(11) 0.0007(12)
C5 0.0145(17) 0.0141(17) 0.026(2) 0.0016(15) -0.0001(15) 0.0043(14)
F5 0.241(5) 0.097(2) 0.0478(17) 0.0374(17) 0.023(2) 0.068(3)
N5 0.0162(14) 0.0142(15) 0.0108(14) -0.0012(11) 0.0029(11) -0.0023(12)
C4 0.0162(18) 0.0168(18) 0.028(2) 0.0013(15) 0.0082(15) 0.0030(14)
F4 0.072(2) 0.147(4) 0.333(7) 0.108(4) 0.106(3) 0.049(2)
N4 0.0114(13) 0.0119(14) 0.0100(13) 0.0000(11) 0.0020(11) -0.0021(11)
O2 0.0124(12) 0.0153(13) 0.0204(13) 0.0012(10) 0.0037(10) -0.0006(10)
F2 0.072(2) 0.147(4) 0.333(7) 0.108(4) 0.106(3) 0.049(2)
C2 0.0134(16) 0.0091(15) 0.0122(16) -0.0038(13) 0.0015(13) -0.0035(13)
N2 0.0132(14) 0.0146(15) 0.0127(14) -0.0001(11) 0.0050(11) 0.0006(11)
C6 0.0221(19) 0.0132(17) 0.0156(17) 0.0025(14) 0.0012(14) -0.0003(14)
F6 0.152(3) 0.0496(16) 0.082(2) -0.0124(14) -0.012(2) -0.0086(17)
N6 0.0196(15) 0.0171(15) 0.0098(14) -0.0028(11) 0.0041(12) -0.0029(12)
N7 0.0121(14) 0.0121(14) 0.0127(14) -0.0010(11) 0.0030(11) -0.0014(11)
C7 0.0141(17) 0.0132(17) 0.0156(17) 0.0005(13) 0.0039(14) -0.0001(13)
N8 0.0115(14) 0.0150(15) 0.0130(14) 0.0011(11) 0.0001(11) -0.0018(11)
C8 0.0073(15) 0.0157(17) 0.0172(17) 0.0029(14) 0.0015(13) 0.0028(13)
N9 0.0101(14) 0.0167(15) 0.0168(15) 0.0018(12) 0.0010(11) -0.0015(12)
C9 0.0150(17) 0.0228(19) 0.0176(18) 0.0038(15) 0.0025(14) -0.0002(15)
C29 0.027(2) 0.027(2) 0.023(2) 0.0034(16) 0.0128(16) 0.0093(17)
C28 0.048(3) 0.031(2) 0.030(2) 0.0072(19) 0.022(2) 0.023(2)
C30 0.0167(17) 0.0072(15) 0.0134(16) 0.0016(12) 0.0043(13) -0.0007(13)
C31 0.0171(17) 0.0138(17) 0.0162(17) 0.0024(14) 0.0034(14) -0.0004(14)
C32 0.029(2) 0.0195(19) 0.0122(17) 0.0022(14) 0.0027(15) -0.0012(16)
C33 0.031(2) 0.0158(18) 0.0187(18) 0.0041(14) 0.0146(16) 0.0035(16)
C34 0.0170(17) 0.0139(17) 0.0243(19) 0.0068(14) 0.0085(15) 0.0034(14)
C35 0.0161(17) 0.0120(17) 0.0156(17) 0.0026(13) 0.0022(14) 0.0008(13)
C36 0.0130(16) 0.0107(16) 0.0158(17) 0.0018(13) 0.0049(13) -0.0014(13)
C37 0.0198(18) 0.0119(17) 0.0170(18) -0.0027(14) 0.0070(14) -0.0003(14)
C38 0.026(2) 0.026(2) 0.0088(17) -0.0032(14) 0.0033(14) -0.0030(16)
C39 0.027(2) 0.0141(17) 0.0126(17) -0.0049(14) 0.0012(15) -0.0059(15)
C40 0.027(2) 0.025(2) 0.0196(19) -0.0045(16) 0.0032(16) -0.0076(16)
C41 0.025(2) 0.028(2) 0.038(2) -0.0116(19) 0.0055(18) -0.0083(17)
C42 0.026(2) 0.019(2) 0.048(3) -0.0043(19) -0.0079(19) -0.0032(17)
C43 0.047(3) 0.020(2) 0.029(2) 0.0068(17) -0.004(2) -0.0029(19)
C44 0.032(2) 0.022(2) 0.022(2) 0.0014(16) 0.0035(17) -0.0080(17)
C45 0.0104(16) 0.0120(16) 0.0162(17) 0.0015(13) 0.0031(13) 0.0005(13)
C46 0.0115(16) 0.0141(17) 0.0167(17) 0.0039(14) 0.0031(13) -0.0015(13)
C47 0.026(2) 0.0144(18) 0.0202(19) 0.0015(14) 0.0055(15) -0.0018(15)
C48 0.029(2) 0.025(2) 0.0156(18) 0.0017(15) 0.0014(16) -0.0095(17)
C49 0.0172(18) 0.031(2) 0.0211(19) 0.0117(16) -0.0005(15) -0.0041(16)
C50 0.0171(18) 0.0202(19) 0.030(2) 0.0102(16) 0.0072(16) 0.0055(15)
C51 0.0176(18) 0.0158(18) 0.0220(19) 0.0024(15) 0.0051(15) 0.0007(14)
C52 0.0162(17) 0.0106(16) 0.0152(17) 0.0022(13) 0.0015(14) 0.0027(13)
C53 0.0150(18) 0.024(2) 0.0207(19) -0.0009(15) 0.0029(15) 0.0021(15)
C54 0.024(2) 0.025(2) 0.026(2) -0.0049(16) 0.0096(16) 0.0063(16)
C55 0.032(2) 0.0194(19) 0.0178(18) -0.0041(15) 0.0020(16) 0.0045(16)
C56 0.0199(18) 0.0173(18) 0.0211(19) -0.0014(15) 0.0000(15) -0.0004(15)
C57 0.0169(17) 0.0122(17) 0.0188(18) 0.0016(14) 0.0028(14) 0.0010(14)
C58 0.0114(16) 0.0138(17) 0.0108(16) -0.0003(13) 0.0021(13) 0.0021(13)
C59 0.0141(17) 0.0149(17) 0.0177(17) 0.0019(14) 0.0026(14) -0.0002(14)
C60 0.0101(16) 0.0204(19) 0.029(2) 0.0057(16) 0.0024(15) -0.0042(14)
C61 0.0206(19) 0.024(2) 0.0213(19) 0.0077(16) -0.0003(15) -0.0109(16)
C62 0.042(3) 0.028(2) 0.022(2) -0.0009(17) -0.0041(18) -0.0025(19)
C63 0.074(4) 0.027(2) 0.037(3) 0.002(2) 0.009(3) 0.001(2)
C64 0.079(4) 0.043(3) 0.023(2) -0.011(2) 0.011(2) -0.036(3)
C65 0.043(3) 0.051(3) 0.030(2) 0.002(2) -0.003(2) -0.020(2)
C66 0.028(2) 0.041(3) 0.027(2) 0.0067(19) 0.0002(18) -0.0123(19)
C10 0.025(2) 0.030(2) 0.021(2) 0.0111(17) 0.0028(16) -0.0036(17)
C11 0.025(2) 0.024(2) 0.032(2) 0.0122(17) 0.0023(17) -0.0062(17)
C12 0.024(2) 0.0151(19) 0.032(2) 0.0020(16) 0.0009(17) -0.0035(15)
C15 0.0113(16) 0.0161(17) 0.0146(17) -0.0002(14) 0.0023(13) -0.0013(13)
C14 0.0098(15) 0.0094(16) 0.0118(16) 0.0026(12) 0.0004(13) 0.0000(12)
C13 0.0138(17) 0.0170(18) 0.0194(18) -0.0002(14) 0.0014(14) -0.0014(14)
C16 0.0192(18) 0.0167(18) 0.0165(17) -0.0033(14) 0.0092(14) 0.0025(14)
C18 0.048(3) 0.029(2) 0.018(2) -0.0040(17) 0.0039(18) -0.016(2)
C17 0.0158(17) 0.0196(18) 0.0164(18) -0.0034(14) 0.0084(14) 0.0011(14)
C19 0.076(4) 0.030(3) 0.030(2) 0.000(2) 0.015(2) -0.021(2)
C21 0.034(2) 0.033(2) 0.0166(19) -0.0040(17) 0.0053(17) 0.0098(18)
C20 0.064(3) 0.034(3) 0.023(2) 0.0073(18) 0.017(2) 0.003(2)
C22 0.0232(19) 0.0218(19) 0.0210(19) -0.0076(15) 0.0055(15) 0.0015(16)
C23 0.0127(16) 0.0126(17) 0.0152(17) 0.0018(13) 0.0044(13) 0.0002(13)
C24 0.028(2) 0.0128(18) 0.0144(17) 0.0024(13) 0.0102(15) 0.0052(15)
C27 0.080(4) 0.016(2) 0.032(2) 0.0036(18) 0.032(2) 0.020(2)
C26 0.067(3) 0.0133(19) 0.027(2) -0.0004(16) 0.021(2) -0.003(2)
C25 0.040(2) 0.0178(19) 0.0201(19) -0.0011(15) 0.0110(17) 0.0007(17)

loop_
_atom_type_symbol
_atom_type_description
_atom_type_scat_dispersion_real
_atom_type_scat_dispersion_imag
_atom_type_scat_source
C C 0.0033 0.0016 'International Tables Vol C Tables 4.2.6.8 and 6.1.1.4'
H H 0.0000 0.0000 'International Tables Vol C Tables 4.2.6.8 and 6.1.1.4'
N N 0.0061 0.0033 'International Tables Vol C Tables 4.2.6.8 and 6.1.1.4'
O O 0.0106 0.0060 'International Tables Vol C Tables 4.2.6.8 and 6.1.1.4'
Cu Cu 0.3201 1.2651 'International Tables Vol C Tables 4.2.6.8 and 6.1.1.4'
P P 0.1023 0.0942 'International Tables Vol C Tables 4.2.6.8 and 6.1.1.4'
F F 0.0171 0.0103 'International Tables Vol C Tables 4.2.6.8 and 6.1.1.4'

loop_
_geom_angle_atom_site_label_1
_geom_angle_atom_site_label_2
_geom_angle_atom_site_label_3
_geom_angle
F5 P1 F4 91.3(4)
F5 P1 F2 91.9(3)
F4 P1 F2 175.8(4)
F5 P1 F1 94.9(3)
F4 P1 F1 88.0(3)
F2 P1 F1 94.5(3)
F5 P1 F3 176.1(3)
F4 P1 F3 89.1(3)
F2 P1 F3 87.5(3)
F1 P1 F3 89.0(2)
F5 P1 F6 83.5(2)
F4 P1 F6 92.4(3)
F2 P1 F6 85.3(3)
F1 P1 F6 178.3(2)
F3 P1 F6 92.7(2)
C1 O1 Cu1 117.05(19)
O1 Cu1 N1 82.89(10)
O1 Cu1 N4 89.55(10)
N1 Cu1 N4 163.32(11)
O1 Cu1 N7 173.81(11)
N1 Cu1 N7 98.42(11)
N4 Cu1 N7 90.69(11)
O1 C1 C14 107.2(3)
O1 C1 C2 107.7(3)
C14 C1 C2 112.5(3)
O1 C1 C8 111.5(3)
C14 C1 C8 107.9(3)
C2 C1 C8 110.1(3)
N2 N1 C14 111.0(3)
N2 N1 Cu1 135.2(2)
C14 N1 Cu1 113.8(2)
C45 O3 H3 106(4)
C4 C3 C2 120.7(3)
C4 C3 H3A 119.7
C2 C3 H3A 119.7
N2 N3 C15 112.3(3)
N2 N3 C16 120.5(3)
C15 N3 C16 127.1(3)
C4 C5 C6 120.0(3)
C4 C5 H5 120.0
C6 C5 H5 120.0
N4 N5 N6 105.6(3)
C5 C4 C3 120.1(3)
C5 C4 H4 119.9
C3 C4 H4 119.9
N5 N4 C36 110.7(3)
N5 N4 Cu1 120.8(2)
C36 N4 Cu1 128.6(2)
C23 O2 H2 109.5
C7 C2 C3 118.5(3)
C7 C2 C1 122.6(3)
C3 C2 C1 118.7(3)
N1 N2 N3 104.9(3)
C5 C6 C7 119.6(3)
C5 C6 H6 120.2
C7 C6 H6 120.2
N5 N6 C37 112.0(3)
N5 N6 C38 120.6(3)
C37 N6 C38 127.0(3)
N8 N7 C58 110.2(3)
N8 N7 Cu1 127.1(2)
C58 N7 Cu1 122.2(2)
C2 C7 C6 120.9(3)
C2 C7 H7 119.5
C6 C7 H7 119.5
N7 N8 N9 105.9(3)
C9 C8 C13 119.0(3)
C9 C8 C1 120.6(3)
C13 C8 C1 120.4(3)
N8 N9 C59 111.9(3)
N8 N9 C60 119.0(3)
C59 N9 C60 129.0(3)
C8 C9 C10 120.0(4)
C8 C9 H9 120.0
C10 C9 H9 120.0
C24 C29 C28 120.3(4)
C24 C29 H29 119.8
C28 C29 H29 119.8
C27 C28 C29 119.9(4)
C27 C28 H28 120.1
C29 C28 H28 120.1
C31 C30 C35 119.1(3)
C31 C30 C23 118.5(3)
C35 C30 C23 122.2(3)
C32 C31 C30 120.4(3)
C32 C31 H31 119.8
C30 C31 H31 119.8
C31 C32 C33 120.3(3)
C31 C32 H32 119.9
C33 C32 H32 119.9
C34 C33 C32 119.5(3)
C34 C33 H33 120.2
C32 C33 H33 120.2
C33 C34 C35 120.4(3)
C33 C34 H34 119.8
C35 C34 H34 119.8
C30 C35 C34 120.2(3)
C30 C35 H35 119.9
C34 C35 H35 119.9
N4 C36 C37 106.5(3)
N4 C36 C23 121.3(3)
C37 C36 C23 131.7(3)
N6 C37 C36 105.2(3)
N6 C37 H37 127.4
C36 C37 H37 127.4
N6 C38 C39 113.8(3)
N6 C38 H38A 108.8
C39 C38 H38A 108.8
N6 C38 H38B 108.8
C39 C38 H38B 108.8
H38A C38 H38B 107.7
C40 C39 C44 119.1(4)
C40 C39 C38 123.0(3)
C44 C39 C38 117.8(3)
C39 C40 C41 120.8(4)
C39 C40 H40 119.6
C41 C40 H40 119.6
C42 C41 C40 119.8(4)
C42 C41 H41 120.1
C40 C41 H41 120.1
C43 C42 C41 120.1(4)
C43 C42 H42 120.0
C41 C42 H42 120.0
C42 C43 C44 120.2(4)
C42 C43 H43 119.9
C44 C43 H43 119.9
C39 C44 C43 119.9(4)
C39 C44 H44 120.0
C43 C44 H44 120.0
O3 C45 C58 107.1(3)
O3 C45 C46 111.7(3)
C58 C45 C46 109.9(3)
O3 C45 C52 106.2(3)
C58 C45 C52 108.1(3)
C46 C45 C52 113.6(3)
C51 C46 C47 118.6(3)
C51 C46 C45 122.3(3)
C47 C46 C45 119.1(3)
C48 C47 C46 120.7(3)
C48 C47 H47 119.7
C46 C47 H47 119.7
C49 C48 C47 120.1(4)
C49 C48 H48 119.9
C47 C48 H48 119.9
C50 C49 C48 119.9(3)
C50 C49 H49 120.1
C48 C49 H49 120.1
C49 C50 C51 120.2(4)
C49 C50 H50 119.9
C51 C50 H50 119.9
C46 C51 C50 120.5(4)
C46 C51 H51 119.7
C50 C51 H51 119.7
C57 C52 C53 119.0(3)
C57 C52 C45 120.8(3)
C53 C52 C45 120.2(3)
C54 C53 C52 120.4(3)
C54 C53 H53 119.8
C52 C53 H53 119.8
C55 C54 C53 120.4(4)
C55 C54 H54 119.8
C53 C54 H54 119.8
C54 C55 C56 119.5(3)
C54 C55 H55 120.3
C56 C55 H55 120.3
C55 C56 C57 120.5(3)
C55 C56 H56 119.7
C57 C56 H56 119.7
C52 C57 C56 120.3(3)
C52 C57 H57 119.9
C56 C57 H57 119.9
N7 C58 C59 107.3(3)
N7 C58 C45 119.8(3)
C59 C58 C45 132.8(3)
N9 C59 C58 104.7(3)
N9 C59 H59 127.7
C58 C59 H59 127.7
N9 C60 C61 112.5(3)
N9 C60 H60A 109.1
C61 C60 H60A 109.1
N9 C60 H60B 109.1
C61 C60 H60B 109.1
H60A C60 H60B 107.8
C62 C61 C66 119.3(4)
C62 C61 C60 121.6(3)
C66 C61 C60 119.1(4)
C61 C62 C63 120.1(4)
C61 C62 H62 120.0
C63 C62 H62 120.0
C62 C63 C64 119.1(5)
C62 C63 H63 120.4
C64 C63 H63 120.4
C65 C64 C63 120.3(5)
C65 C64 H64 119.9
C63 C64 H64 119.9
C66 C65 C64 120.5(4)
C66 C65 H65 119.8
C64 C65 H65 119.8
C65 C66 C61 120.7(5)
C65 C66 H66 119.7
C61 C66 H66 119.7
C11 C10 C9 120.3(4)
C11 C10 H10 119.9
C9 C10 H10 119.9
C12 C11 C10 119.7(4)
C12 C11 H11 120.1
C10 C11 H11 120.1
C13 C12 C11 120.1(4)
C13 C12 H12 119.9
C11 C12 H12 119.9
N3 C15 C14 104.9(3)
N3 C15 H15 127.5
C14 C15 H15 127.5
N1 C14 C15 106.9(3)
N1 C14 C1 116.0(3)
C15 C14 C1 136.9(3)
C12 C13 C8 120.8(3)
C12 C13 H13 119.6
C8 C13 H13 119.6
N3 C16 C17 111.3(3)
N3 C16 H16A 109.4
C17 C16 H16A 109.4
N3 C16 H16B 109.4
C17 C16 H16B 109.4
H16A C16 H16B 108.0
C17 C18 C19 120.4(4)
C17 C18 H18 119.8
C19 C18 H18 119.8
C18 C17 C22 119.4(4)
C18 C17 C16 119.2(3)
C22 C17 C16 121.2(3)
C20 C19 C18 120.3(4)
C20 C19 H19 119.9
C18 C19 H19 119.9
C20 C21 C22 120.0(4)
C20 C21 H21 120.0
C22 C21 H21 120.0
C21 C20 C19 119.6(4)
C21 C20 H20 120.2
C19 C20 H20 120.2
C17 C22 C21 120.2(4)
C17 C22 H22 119.9
C21 C22 H22 119.9
O2 C23 C36 107.4(3)
O2 C23 C30 110.7(3)
C36 C23 C30 112.8(3)
O2 C23 C24 108.0(3)
C36 C23 C24 111.3(3)
C30 C23 C24 106.5(3)
C29 C24 C25 119.1(4)
C29 C24 C23 120.3(3)
C25 C24 C23 120.2(3)
C28 C27 C26 120.3(4)
C28 C27 H27 119.8
C26 C27 H27 119.8
C27 C26 C25 119.9(4)
C27 C26 H26 120.1
C25 C26 H26 120.1
C26 C25 C24 120.4(4)
C26 C25 H25 119.8
C24 C25 H25 119.8

loop_
_geom_bond_atom_site_label_1
_geom_bond_atom_site_label_2
_geom_bond_distance
P1 F5 1.523(3)
P1 F4 1.527(4)
P1 F2 1.530(4)
P1 F1 1.538(4)
P1 F3 1.553(3)
P1 F6 1.594(4)
O1 C1 1.417(4)
O1 Cu1 1.911(2)
Cu1 N1 1.959(3)
Cu1 N4 2.004(3)
Cu1 N7 2.014(3)
C1 C14 1.525(4)
C1 C2 1.532(5)
C1 C8 1.533(5)
N1 N2 1.320(4)
N1 C14 1.357(4)
O3 C45 1.443(4)
O3 H3 0.75(5)
C3 C4 1.386(5)
C3 C2 1.396(5)
C3 H3A 0.9500
N3 N2 1.332(4)
N3 C15 1.348(4)
N3 C16 1.472(4)
C5 C4 1.383(5)
C5 C6 1.385(5)
C5 H5 0.9500
N5 N4 1.318(4)
N5 N6 1.332(4)
C4 H4 0.9500
N4 C36 1.366(4)
O2 C23 1.419(4)
O2 H2 0.84(5)
C2 C7 1.388(5)
C6 C7 1.394(5)
C6 H6 0.9500
N6 C37 1.347(5)
N6 C38 1.472(4)
N7 N8 1.319(4)
N7 C58 1.356(4)
C7 H7 0.9500
N8 N9 1.332(4)
C8 C9 1.390(5)
C8 C13 1.398(5)
N9 C59 1.348(5)
N9 C60 1.472(4)
C9 C10 1.399(5)
C9 H9 0.9500
C29 C24 1.390(5)
C29 C28 1.392(6)
C29 H29 0.9500
C28 C27 1.376(7)
C28 H28 0.9500
C30 C31 1.391(5)
C30 C35 1.391(5)
C30 C23 1.532(5)
C31 C32 1.387(5)
C31 H31 0.9500
C32 C33 1.388(5)
C32 H32 0.9500
C33 C34 1.381(5)
C33 H33 0.9500
C34 C35 1.392(5)
C34 H34 0.9500
C35 H35 0.9500
C36 C37 1.369(5)
C36 C23 1.514(5)
C37 H37 0.9500
C38 C39 1.508(5)
C38 H38A 0.9900
C38 H38B 0.9900
C39 C40 1.382(5)
C39 C44 1.391(5)
C40 C41 1.385(6)
C40 H40 0.9500
C41 C42 1.382(6)
C41 H41 0.9500
C42 C43 1.373(7)
C42 H42 0.9500
C43 C44 1.396(6)
C43 H43 0.9500
C44 H44 0.9500
C45 C58 1.514(5)
C45 C46 1.527(5)
C45 C52 1.534(5)
C46 C51 1.389(5)
C46 C47 1.395(5)
C47 C48 1.386(5)
C47 H47 0.9500
C48 C49 1.380(6)
C48 H48 0.9500
C49 C50 1.380(6)
C49 H49 0.9500
C50 C51 1.390(5)
C50 H50 0.9500
C51 H51 0.9500
C52 C57 1.389(5)
C52 C53 1.390(5)
C53 C54 1.388(5)
C53 H53 0.9500
C54 C55 1.382(6)
C54 H54 0.9500
C55 C56 1.381(6)
C55 H55 0.9500
C56 C57 1.389(5)
C56 H56 0.9500
C57 H57 0.9500
C58 C59 1.370(5)
C59 H59 0.9500
C60 C61 1.505(6)
C60 H60A 0.9900
C60 H60B 0.9900
C61 C62 1.381(6)
C61 C66 1.397(6)
C62 C63 1.393(6)
C62 H62 0.9500
C63 C64 1.401(7)
C63 H63 0.9500
C64 C65 1.368(8)
C64 H64 0.9500
C65 C66 1.360(7)
C65 H65 0.9500
C66 H66 0.9500
C10 C11 1.388(6)
C10 H10 0.9500
C11 C12 1.386(6)
C11 H11 0.9500
C12 C13 1.383(5)
C12 H12 0.9500
C15 C14 1.360(5)
C15 H15 0.9500
C13 H13 0.9500
C16 C17 1.507(5)
C16 H16A 0.9900
C16 H16B 0.9900
C18 C17 1.376(5)
C18 C19 1.382(6)
C18 H18 0.9500
C17 C22 1.382(5)
C19 C20 1.384(7)
C19 H19 0.9500
C21 C20 1.373(7)
C21 C22 1.392(6)
C21 H21 0.9500
C20 H20 0.9500
C22 H22 0.9500
C23 C24 1.535(5)
C24 C25 1.391(6)
C27 C26 1.384(7)
C27 H27 0.9500
C26 C25 1.386(6)
C26 H26 0.9500
C25 H25 0.9500

loop_
_geom_torsion_atom_site_label_1
_geom_torsion_atom_site_label_2
_geom_torsion_atom_site_label_3
_geom_torsion_atom_site_label_4
_geom_torsion
Cu1 O1 C1 C14 -19.3(3)
Cu1 O1 C1 C2 -140.6(2)
Cu1 O1 C1 C8 98.6(3)
C6 C5 C4 C3 2.6(6)
C2 C3 C4 C5 -0.1(5)
N6 N5 N4 C36 -0.4(3)
N6 N5 N4 Cu1 179.2(2)
C4 C3 C2 C7 -2.7(5)
C4 C3 C2 C1 172.2(3)
O1 C1 C2 C7 98.7(3)
C14 C1 C2 C7 -19.2(4)
C8 C1 C2 C7 -139.6(3)
O1 C1 C2 C3 -75.9(4)
C14 C1 C2 C3 166.2(3)
C8 C1 C2 C3 45.8(4)
C14 N1 N2 N3 -0.1(3)
Cu1 N1 N2 N3 178.7(2)
C15 N3 N2 N1 0.5(4)
C16 N3 N2 N1 178.6(3)
C4 C5 C6 C7 -2.2(5)
N4 N5 N6 C37 0.2(4)
N4 N5 N6 C38 174.1(3)
C3 C2 C7 C6 3.1(5)
C1 C2 C7 C6 -171.5(3)
C5 C6 C7 C2 -0.7(5)
C58 N7 N8 N9 0.2(4)
Cu1 N7 N8 N9 172.1(2)
O1 C1 C8 C9 14.3(4)
C14 C1 C8 C9 131.8(3)
C2 C1 C8 C9 -105.1(3)
O1 C1 C8 C13 -167.6(3)
C14 C1 C8 C13 -50.2(4)
C2 C1 C8 C13 72.9(4)
N7 N8 N9 C59 -0.5(4)
N7 N8 N9 C60 179.9(3)
C13 C8 C9 C10 -0.2(5)
C1 C8 C9 C10 177.8(3)
C24 C29 C28 C27 -1.4(6)
C35 C30 C31 C32 1.1(5)
C23 C30 C31 C32 177.3(3)
C30 C31 C32 C33 -0.8(5)
C31 C32 C33 C34 0.0(5)
C32 C33 C34 C35 0.3(5)
C31 C30 C35 C34 -0.8(5)
C23 C30 C35 C34 -176.8(3)
C33 C34 C35 C30 0.1(5)
N5 N4 C36 C37 0.6(4)
Cu1 N4 C36 C37 -179.1(2)
N5 N4 C36 C23 -171.9(3)
Cu1 N4 C36 C23 8.5(4)
N5 N6 C37 C36 0.2(4)
C38 N6 C37 C36 -173.2(3)
N4 C36 C37 N6 -0.4(4)
C23 C36 C37 N6 170.9(3)
N5 N6 C38 C39 47.6(4)
C37 N6 C38 C39 -139.5(4)
N6 C38 C39 C40 33.4(5)
N6 C38 C39 C44 -149.3(3)
C44 C39 C40 C41 0.1(6)
C38 C39 C40 C41 177.3(3)
C39 C40 C41 C42 -1.0(6)
C40 C41 C42 C43 0.6(6)
C41 C42 C43 C44 0.8(6)
C40 C39 C44 C43 1.4(6)
C38 C39 C44 C43 -176.0(3)
C42 C43 C44 C39 -1.8(6)
O3 C45 C46 C51 115.3(4)
C58 C45 C46 C51 -126.0(3)
C52 C45 C46 C51 -4.8(5)
O3 C45 C46 C47 -64.7(4)
C58 C45 C46 C47 54.0(4)
C52 C45 C46 C47 175.3(3)
C51 C46 C47 C48 1.0(5)
C45 C46 C47 C48 -179.0(3)
C46 C47 C48 C49 -0.6(6)
C47 C48 C49 C50 0.0(6)
C48 C49 C50 C51 0.1(6)
C47 C46 C51 C50 -0.9(5)
C45 C46 C51 C50 179.1(3)
C49 C50 C51 C46 0.4(5)
O3 C45 C52 C57 -15.7(4)
C58 C45 C52 C57 -130.3(3)
C46 C45 C52 C57 107.4(4)
O3 C45 C52 C53 163.2(3)
C58 C45 C52 C53 48.5(4)
C46 C45 C52 C53 -73.7(4)
C57 C52 C53 C54 0.6(5)
C45 C52 C53 C54 -178.3(3)
C52 C53 C54 C55 0.7(6)
C53 C54 C55 C56 -1.4(6)
C54 C55 C56 C57 0.8(6)
C53 C52 C57 C56 -1.2(5)
C45 C52 C57 C56 177.7(3)
C55 C56 C57 C52 0.5(5)
N8 N7 C58 C59 0.2(4)
Cu1 N7 C58 C59 -172.2(2)
N8 N7 C58 C45 -176.3(3)
Cu1 N7 C58 C45 11.4(4)
O3 C45 C58 N7 -35.4(4)
C46 C45 C58 N7 -156.9(3)
C52 C45 C58 N7 78.6(4)
O3 C45 C58 C59 149.1(4)
C46 C45 C58 C59 27.6(5)
C52 C45 C58 C59 -96.8(4)
N8 N9 C59 C58 0.6(4)
C60 N9 C59 C58 -179.9(3)
N7 C58 C59 N9 -0.5(4)
C45 C58 C59 N9 175.4(3)
N8 N9 C60 C61 84.9(4)
C59 N9 C60 C61 -94.6(4)
N9 C60 C61 C62 -65.1(5)
N9 C60 C61 C66 115.7(4)
C66 C61 C62 C63 0.5(6)
C60 C61 C62 C63 -178.6(4)
C61 C62 C63 C64 0.5(7)
C62 C63 C64 C65 -1.0(7)
C63 C64 C65 C66 0.4(7)
C64 C65 C66 C61 0.7(7)
C62 C61 C66 C65 -1.1(6)
C60 C61 C66 C65 178.0(4)
C8 C9 C10 C11 0.6(6)
C9 C10 C11 C12 0.1(6)
C10 C11 C12 C13 -1.3(6)
N2 N3 C15 C14 -0.7(4)
C16 N3 C15 C14 -178.6(3)
N2 N1 C14 C15 -0.3(4)
Cu1 N1 C14 C15 -179.4(2)
N2 N1 C14 C1 175.5(3)
Cu1 N1 C14 C1 -3.5(3)
N3 C15 C14 N1 0.6(4)
N3 C15 C14 C1 -173.9(4)
O1 C1 C14 N1 14.3(4)
C2 C1 C14 N1 132.5(3)
C8 C1 C14 N1 -105.9(3)
O1 C1 C14 C15 -171.5(4)
C2 C1 C14 C15 -53.3(5)
C8 C1 C14 C15 68.3(5)
C11 C12 C13 C8 1.7(6)
C9 C8 C13 C12 -0.9(5)
C1 C8 C13 C12 -179.0(3)
N2 N3 C16 C17 -97.2(4)
C15 N3 C16 C17 80.6(4)
C19 C18 C17 C22 -0.3(7)
C19 C18 C17 C16 176.3(4)
N3 C16 C17 C18 62.7(4)
N3 C16 C17 C22 -120.8(4)
C17 C18 C19 C20 0.6(8)
C22 C21 C20 C19 -0.4(7)
C18 C19 C20 C21 -0.2(8)
C18 C17 C22 C21 -0.4(6)
C16 C17 C22 C21 -176.9(3)
C20 C21 C22 C17 0.7(6)
N4 C36 C23 O2 73.0(4)
C37 C36 C23 O2 -97.3(4)
N4 C36 C23 C30 -49.3(4)
C37 C36 C23 C30 140.4(4)
N4 C36 C23 C24 -169.0(3)
C37 C36 C23 C24 20.7(5)
C31 C30 C23 O2 33.1(4)
C35 C30 C23 O2 -150.9(3)
C31 C30 C23 C36 153.5(3)
C35 C30 C23 C36 -30.4(4)
C31 C30 C23 C24 -84.1(4)
C35 C30 C23 C24 92.0(4)
C28 C29 C24 C25 2.7(5)
C28 C29 C24 C23 -170.8(3)
O2 C23 C24 C29 -12.6(4)
C36 C23 C24 C29 -130.2(3)
C30 C23 C24 C29 106.4(4)
O2 C23 C24 C25 173.9(3)
C36 C23 C24 C25 56.3(4)
C30 C23 C24 C25 -67.1(4)
C29 C28 C27 C26 -1.0(6)
C28 C27 C26 C25 2.0(6)
C27 C26 C25 C24 -0.6(6)
C29 C24 C25 C26 -1.7(6)
C23 C24 C25 C26 171.8(3)
